data_7029598
loop_
_publ_author_name
'Tohm\'e, Ayham'
'Labouille, St\'ephanie'
'Roisnel, Thierry'
'Dorcet, Vincent'
'Carmichael, Duncan'
'Paul, Fr\'ed\'eric'

_publ_section_title
;
 Redox-active phosphines: synthesis and crystal structures of
 palladium(ii) complexes of a metallaphosphine in two different oxidation
 states.
;
_journal_issue 19
_journal_name_full 'Dalton transactions (Cambridge, England : 2003)'
_journal_page_first 7002
_journal_page_last 7005
_journal_paper_doi 10.1039/c4dt00455h
_journal_volume 43
_journal_year 2014
_chemical_compound_source 'synthesis as described'
_chemical_formula_moiety 'C100 H98 Cl4 Fe2 P6 Pd2, 2(F6 P)'
_chemical_formula_sum 'C100 H98 Cl4 F12 Fe2 P8 Pd2'
_chemical_formula_weight 2241.84
_chemical_name_systematic
;
 ?
;
_space_group_IT_number 2
_symmetry_cell_setting triclinic
_symmetry_Int_Tables_number 2
_symmetry_space_group_name_Hall '-P 1'
_symmetry_space_group_name_H-M 'P -1'
_atom_sites_solution_hydrogens geom
_atom_sites_solution_primary direct
_atom_sites_solution_secondary difmap
_audit_conform_dict_location ftp://ftp.iucr.org/pub/cif_core.dic
_audit_conform_dict_name cif_core.dic
_audit_conform_dict_version 2.4
_audit_creation_date 2013-01-21T17:13:32-00:00
_audit_creation_method 'WinGX routine CIF_UPDATE'
_cell_angle_alpha 91.262(2)
_cell_angle_beta 98.633(2)
_cell_angle_gamma 106.329(2)
_cell_formula_units_Z 1
_cell_length_a 9.1942(4)
_cell_length_b 14.2910(6)
_cell_length_c 19.6889(8)
_cell_measurement_reflns_used 4538
_cell_measurement_temperature 150(2)
_cell_measurement_theta_max 25.85
_cell_measurement_theta_min 2.4
_cell_measurement_wavelength 0.71073
_cell_volume 2448.90(18)
_computing_cell_refinement 'Bruker APEX2 (Bruker, 2006)'
_computing_data_collection 'Bruker APEX2 (Bruker, 2006)'
_computing_data_reduction 'Bruker APEX2 (Bruker, 2006)'
_computing_molecular_graphics 'Ortep-3 for Windows (Farrugia, 1997)'
_computing_publication_material
;
           WinGX publication routines (Farrugia, 1999),
           CRYSCAL (T. Roisnel, local program)
;
_computing_structure_refinement 'SHELXL-97 (Sheldrick, 1997)'
_computing_structure_solution 'SIR97 (Altomare et al., 1999)'
_diffrn_ambient_temperature 150(2)
_diffrn_detector 'CCD plate'
_diffrn_measured_fraction_theta_full 0.97
_diffrn_measured_fraction_theta_max 0.959
_diffrn_measurement_device_type 'APEXII, Bruker-AXS'
_diffrn_measurement_method 'CCD rotation images, thin slices'
_diffrn_radiation_monochromator graphite
_diffrn_radiation_probe x-ray
_diffrn_radiation_type MoK\a
_diffrn_radiation_wavelength 0.71073
_diffrn_reflns_av_R_equivalents 0.0559
_diffrn_reflns_av_unetI/netI 0.0935
_diffrn_reflns_limit_h_max 11
_diffrn_reflns_limit_h_min -10
_diffrn_reflns_limit_k_max 18
_diffrn_reflns_limit_k_min -18
_diffrn_reflns_limit_l_max 25
_diffrn_reflns_limit_l_min -25
_diffrn_reflns_number 28200
_diffrn_reflns_theta_full 25
_diffrn_reflns_theta_max 27.44
_diffrn_reflns_theta_min 2.98
_exptl_absorpt_coefficient_mu 0.960
_exptl_absorpt_correction_T_max 0.917
_exptl_absorpt_correction_T_min 0.685
_exptl_absorpt_correction_type multi-scan
_exptl_absorpt_process_details
;
  [Sheldrick, G.M. (2002). SADABS Bruker AXS Inc., Madison, Wisconsin, USA]
;
_exptl_crystal_colour brown
_exptl_crystal_density_diffrn 1.52
_exptl_crystal_density_method 'not measured'
_exptl_crystal_description stick
_exptl_crystal_F_000 1138
_exptl_crystal_size_max 0.58
_exptl_crystal_size_mid 0.15
_exptl_crystal_size_min 0.09
_refine_diff_density_max 1.154
_refine_diff_density_min -0.998
_refine_diff_density_rms 0.121
_refine_ls_extinction_method none
_refine_ls_goodness_of_fit_ref 1.043
_refine_ls_hydrogen_treatment constr
_refine_ls_matrix_type full
_refine_ls_number_parameters 582
_refine_ls_number_reflns 10716
_refine_ls_number_restraints 0
_refine_ls_restrained_S_all 1.043
_refine_ls_R_factor_all 0.1099
_refine_ls_R_factor_gt 0.053
_refine_ls_shift/su_max 0.001
_refine_ls_shift/su_mean 0
_refine_ls_structure_factor_coef Fsqd
_refine_ls_weighting_details 'calc w=1/[\s^2^(Fo^2^)+(0.0344P)^2^+5.7105P] where P=(Fo^2^+2Fc^2^)/3'
_refine_ls_weighting_scheme calc
_refine_ls_wR_factor_gt 0.0996
_refine_ls_wR_factor_ref 0.1252
_reflns_number_gt 6740
_reflns_number_total 10716
_reflns_threshold_expression >2sigma(I)
_cod_data_source_file c4dt00455h2.cif
_cod_data_source_block AY243
_cod_depositor_comments
;Adding full bibliography for
 ./tmp-cod-update-bibliographies-12899/cifs/7029598.cif.
;
_cod_database_code 7029598

loop_
_symmetry_equiv_pos_as_xyz
'x, y, z'
'-x, -y, -z'

loop_
_atom_site_label
_atom_site_type_symbol
_atom_site_fract_x
_atom_site_fract_y
_atom_site_fract_z
_atom_site_U_iso_or_equiv
_atom_site_adp_type
_atom_site_occupancy
_atom_site_symmetry_multiplicity
_atom_site_calc_flag
_atom_site_refinement_flags
Pd1 Pd 0.00387(4) 0.42876(3) 0.570099(17) 0.02041(11) Uani 1 1 d .
Cl1 Cl -0.16789(15) 0.29509(10) 0.60216(6) 0.0321(3) Uani 1 1 d .
Cl2 Cl -0.16905(15) 0.43129(9) 0.46466(6) 0.0333(4) Uani 1 1 d .
Fe1 Fe 0.20468(8) 0.13322(5) 0.76318(3) 0.01845(16) Uani 1 1 d .
P1 P 0.35286(15) 0.12348(9) 0.68121(6) 0.0215(3) Uani 1 1 d .
P2 P 0.42127(16) 0.24275(9) 0.82453(6) 0.0213(3) Uani 1 1 d .
P3 P 0.15786(14) 0.43546(9) 0.66945(6) 0.0171(3) Uani 1 1 d .
C1 C -0.0018(6) 0.1086(4) 0.8045(2) 0.0270(12) Uani 1 1 d .
C2 C 0.1008(6) 0.0673(3) 0.8479(2) 0.0253(12) Uani 1 1 d .
C3 C 0.1303(6) -0.0078(3) 0.8080(2) 0.0230(11) Uani 1 1 d .
C4 C 0.0457(6) -0.0137(3) 0.7400(2) 0.0231(11) Uani 1 1 d .
C5 C -0.0372(6) 0.0580(4) 0.7380(2) 0.0245(11) Uani 1 1 d .
C6 C -0.0720(6) 0.1859(4) 0.8255(3) 0.0329(13) Uani 1 1 d .
H6A H -0.0962 0.2216 0.7855 0.049 Uiso 1 1 calc R
H6B H 0.0009 0.2316 0.8612 0.049 Uiso 1 1 calc R
H6C H -0.1665 0.155 0.8436 0.049 Uiso 1 1 calc R
C7 C 0.1442(7) 0.0846(4) 0.9243(2) 0.0340(14) Uani 1 1 d .
H7A H 0.1218 0.1442 0.9392 0.051 Uiso 1 1 calc R
H7B H 0.2542 0.092 0.9374 0.051 Uiso 1 1 calc R
H7C H 0.0851 0.0289 0.9464 0.051 Uiso 1 1 calc R
C8 C 0.2064(6) -0.0823(4) 0.8354(3) 0.0303(13) Uani 1 1 d .
H8A H 0.1279 -0.1425 0.8418 0.046 Uiso 1 1 calc R
H8B H 0.272 -0.0569 0.8797 0.046 Uiso 1 1 calc R
H8C H 0.2692 -0.0963 0.8026 0.046 Uiso 1 1 calc R
C9 C 0.0256(7) -0.0917(4) 0.6846(2) 0.0312(13) Uani 1 1 d .
H9A H -0.0667 -0.1453 0.6874 0.047 Uiso 1 1 calc R
H9B H 0.1156 -0.1165 0.6904 0.047 Uiso 1 1 calc R
H9C H 0.0147 -0.0644 0.6395 0.047 Uiso 1 1 calc R
C10 C -0.1525(6) 0.0695(4) 0.6792(3) 0.0318(13) Uani 1 1 d .
H10A H -0.2562 0.0373 0.6881 0.048 Uiso 1 1 calc R
H10B H -0.136 0.0396 0.6368 0.048 Uiso 1 1 calc R
H10C H -0.1408 0.1391 0.674 0.048 Uiso 1 1 calc R
C11 C 0.5430(6) 0.2879(4) 0.7590(2) 0.0239(11) Uani 1 1 d .
H11A H 0.4989 0.3313 0.7291 0.029 Uiso 1 1 calc R
H11B H 0.6476 0.3254 0.7814 0.029 Uiso 1 1 calc R
C12 C 0.5493(6) 0.1996(4) 0.7166(2) 0.0264(12) Uani 1 1 d .
H12A H 0.6038 0.1605 0.7458 0.032 Uiso 1 1 calc R
H12B H 0.6069 0.2215 0.6784 0.032 Uiso 1 1 calc R
C13 C 0.5569(6) 0.2074(4) 0.8906(2) 0.0268(12) Uani 1 1 d .
C14 C 0.5510(6) 0.1099(4) 0.8972(2) 0.0277(12) Uani 1 1 d .
H14 H 0.4722 0.0602 0.8694 0.033 Uiso 1 1 calc R
C15 C 0.6610(7) 0.0844(4) 0.9448(3) 0.0404(15) Uani 1 1 d .
H15 H 0.6581 0.0177 0.9488 0.048 Uiso 1 1 calc R
C16 C 0.7729(8) 0.1566(5) 0.9856(3) 0.0456(17) Uani 1 1 d .
H16 H 0.847 0.1397 1.0183 0.055 Uiso 1 1 calc R
C17 C 0.7784(8) 0.2536(5) 0.9793(3) 0.0445(16) Uani 1 1 d .
H17 H 0.856 0.3032 1.0078 0.053 Uiso 1 1 calc R
C18 C 0.6712(7) 0.2787(4) 0.9318(3) 0.0366(14) Uani 1 1 d .
H18 H 0.6762 0.3456 0.9276 0.044 Uiso 1 1 calc R
C19 C 0.3960(6) 0.3496(3) 0.8679(2) 0.0245(12) Uani 1 1 d .
C20 C 0.3273(7) 0.3388(4) 0.9267(3) 0.0392(15) Uani 1 1 d .
H20 H 0.2968 0.2762 0.9443 0.047 Uiso 1 1 calc R
C21 C 0.3026(8) 0.4186(5) 0.9599(3) 0.0478(17) Uani 1 1 d .
H21 H 0.2548 0.4101 0.9998 0.057 Uiso 1 1 calc R
C22 C 0.3472(8) 0.5095(4) 0.9350(3) 0.0467(17) Uani 1 1 d .
H22 H 0.3284 0.5638 0.957 0.056 Uiso 1 1 calc R
C23 C 0.4191(8) 0.5219(4) 0.8782(3) 0.0484(18) Uani 1 1 d .
H23 H 0.4529 0.5853 0.862 0.058 Uiso 1 1 calc R
C24 C 0.4431(8) 0.4420(4) 0.8437(3) 0.0399(16) Uani 1 1 d .
H24 H 0.4915 0.4511 0.804 0.048 Uiso 1 1 calc R
C25 C 0.3771(6) 0.0048(4) 0.6566(2) 0.0255(12) Uani 1 1 d .
C26 C 0.4436(6) -0.0453(4) 0.7061(3) 0.0304(13) Uani 1 1 d .
H26 H 0.4857 -0.0146 0.7508 0.037 Uiso 1 1 calc R
C27 C 0.4494(7) -0.1398(4) 0.6910(3) 0.0360(14) Uani 1 1 d .
H27 H 0.4948 -0.1736 0.7251 0.043 Uiso 1 1 calc R
C28 C 0.3885(7) -0.1835(4) 0.6262(3) 0.0416(15) Uani 1 1 d .
H28 H 0.389 -0.2487 0.6162 0.05 Uiso 1 1 calc R
C29 C 0.3276(7) -0.1350(4) 0.5761(3) 0.0389(15) Uani 1 1 d .
H29 H 0.2897 -0.1658 0.5312 0.047 Uiso 1 1 calc R
C30 C 0.3203(6) -0.0401(4) 0.5903(3) 0.0336(13) Uani 1 1 d .
H30 H 0.2772 -0.0066 0.5552 0.04 Uiso 1 1 calc R
C31 C 0.3018(6) 0.1710(3) 0.5982(2) 0.0225(11) Uani 1 1 d .
C32 C 0.1510(6) 0.1692(4) 0.5742(2) 0.0291(13) Uani 1 1 d .
H32 H 0.0742 0.145 0.6019 0.035 Uiso 1 1 calc R
C33 C 0.1108(7) 0.2024(4) 0.5104(2) 0.0374(15) Uani 1 1 d .
H33 H 0.0067 0.1992 0.4942 0.045 Uiso 1 1 calc R
C34 C 0.2226(7) 0.2401(4) 0.4702(3) 0.0380(15) Uani 1 1 d .
H34 H 0.1958 0.2646 0.4271 0.046 Uiso 1 1 calc R
C35 C 0.3734(7) 0.2419(4) 0.4933(3) 0.0396(15) Uani 1 1 d .
H35 H 0.4503 0.2675 0.4659 0.047 Uiso 1 1 calc R
C36 C 0.4125(7) 0.2062(4) 0.5566(3) 0.0324(13) Uani 1 1 d .
H36 H 0.5155 0.2059 0.5716 0.039 Uiso 1 1 calc R
C37 C 0.1777(6) 0.2492(3) 0.7256(2) 0.0193(10) Uani 1 1 d .
C38 C 0.1587(5) 0.3252(3) 0.7041(2) 0.0181(10) Uani 1 1 d .
C39 C 0.3574(5) 0.4924(3) 0.6611(2) 0.0203(11) Uani 1 1 d .
C40 C 0.4521(6) 0.5757(4) 0.7002(2) 0.0292(13) Uani 1 1 d .
H40 H 0.4119 0.6099 0.7312 0.035 Uiso 1 1 calc R
C41 C 0.6055(7) 0.6078(4) 0.6933(3) 0.0408(16) Uani 1 1 d .
H41 H 0.6709 0.6644 0.7198 0.049 Uiso 1 1 calc R
C42 C 0.6648(7) 0.5588(5) 0.6485(3) 0.0422(15) Uani 1 1 d .
H42 H 0.7708 0.5809 0.645 0.051 Uiso 1 1 calc R
C43 C 0.5697(7) 0.4773(4) 0.6085(3) 0.0386(14) Uani 1 1 d .
H43 H 0.6102 0.4446 0.5768 0.046 Uiso 1 1 calc R
C44 C 0.4159(6) 0.4433(4) 0.6146(3) 0.0315(13) Uani 1 1 d .
H44 H 0.3508 0.3872 0.5875 0.038 Uiso 1 1 calc R
C45 C 0.0990(6) 0.5067(4) 0.7314(2) 0.0207(11) Uani 1 1 d .
C46 C 0.0941(7) 0.6011(4) 0.7190(3) 0.0350(14) Uani 1 1 d .
H46 H 0.1304 0.6307 0.6796 0.042 Uiso 1 1 calc R
C47 C 0.0365(8) 0.6521(4) 0.7637(3) 0.0450(16) Uani 1 1 d .
H47 H 0.035 0.717 0.755 0.054 Uiso 1 1 calc R
C48 C -0.0188(8) 0.6105(5) 0.8206(3) 0.0483(17) Uani 1 1 d .
H48 H -0.0597 0.6457 0.8505 0.058 Uiso 1 1 calc R
C49 C -0.0139(8) 0.5164(5) 0.8335(3) 0.0537(18) Uani 1 1 d .
H49 H -0.0514 0.4868 0.8726 0.064 Uiso 1 1 calc R
C50 C 0.0459(7) 0.4652(4) 0.7892(3) 0.0386(15) Uani 1 1 d .
H50 H 0.0503 0.4011 0.7988 0.046 Uiso 1 1 calc R
P4 P 0.72673(19) 0.81801(11) 0.87114(7) 0.0373(4) Uani 1 1 d .
F41 F 0.7636(5) 0.7259(3) 0.9044(2) 0.0719(12) Uani 1 1 d .
F42 F 0.5737(4) 0.7493(3) 0.82590(17) 0.0572(11) Uani 1 1 d .
F43 F 0.6348(4) 0.8287(3) 0.93125(18) 0.0602(11) Uani 1 1 d .
F44 F 0.6930(5) 0.9113(3) 0.8373(2) 0.0694(12) Uani 1 1 d .
F45 F 0.8796(5) 0.8877(3) 0.91564(18) 0.0757(14) Uani 1 1 d .
F46 F 0.8193(5) 0.8068(3) 0.81015(18) 0.0633(12) Uani 1 1 d .

loop_
_atom_site_aniso_label
_atom_site_aniso_U_11
_atom_site_aniso_U_22
_atom_site_aniso_U_33
_atom_site_aniso_U_23
_atom_site_aniso_U_13
_atom_site_aniso_U_12
Pd1 0.0212(2) 0.0195(2) 0.01734(18) 0.00730(14) -0.00020(14) 0.00193(16)
Cl1 0.0199(7) 0.0380(8) 0.0321(7) 0.0186(6) 0.0010(5) -0.0013(6)
Cl2 0.0304(8) 0.0279(7) 0.0257(6) 0.0151(5) -0.0107(5) -0.0106(6)
Fe1 0.0228(4) 0.0147(4) 0.0190(3) 0.0042(3) 0.0054(3) 0.0059(3)
P1 0.0217(7) 0.0213(7) 0.0211(6) 0.0005(5) 0.0041(5) 0.0052(6)
P2 0.0275(8) 0.0185(7) 0.0180(6) 0.0050(5) 0.0037(5) 0.0066(6)
P3 0.0190(7) 0.0133(6) 0.0178(6) 0.0042(5) 0.0009(5) 0.0037(5)
C1 0.029(3) 0.023(3) 0.029(3) 0.006(2) 0.015(2) 0.003(2)
C2 0.032(3) 0.016(3) 0.024(2) 0.004(2) 0.010(2) -0.003(2)
C3 0.026(3) 0.018(3) 0.027(3) 0.007(2) 0.011(2) 0.006(2)
C4 0.024(3) 0.016(2) 0.029(3) 0.005(2) 0.012(2) -0.001(2)
C5 0.018(3) 0.024(3) 0.030(3) 0.009(2) 0.010(2) 0.000(2)
C6 0.029(3) 0.028(3) 0.044(3) 0.004(2) 0.014(2) 0.008(3)
C7 0.053(4) 0.026(3) 0.026(3) 0.010(2) 0.019(2) 0.009(3)
C8 0.038(3) 0.021(3) 0.033(3) 0.008(2) 0.009(2) 0.008(2)
C9 0.037(3) 0.022(3) 0.029(3) 0.001(2) 0.006(2) 0.000(2)
C10 0.015(3) 0.037(3) 0.041(3) 0.006(2) 0.005(2) 0.002(2)
C11 0.024(3) 0.024(3) 0.021(2) 0.006(2) 0.001(2) 0.004(2)
C12 0.021(3) 0.029(3) 0.027(3) 0.003(2) 0.003(2) 0.005(2)
C13 0.036(3) 0.027(3) 0.020(2) 0.005(2) 0.006(2) 0.012(2)
C14 0.028(3) 0.029(3) 0.030(3) 0.011(2) 0.009(2) 0.011(2)
C15 0.055(4) 0.038(4) 0.039(3) 0.021(3) 0.017(3) 0.025(3)
C16 0.056(4) 0.069(5) 0.024(3) 0.016(3) 0.007(3) 0.038(4)
C17 0.058(5) 0.050(4) 0.026(3) -0.004(3) -0.009(3) 0.025(3)
C18 0.046(4) 0.034(3) 0.032(3) 0.001(2) -0.002(3) 0.020(3)
C19 0.032(3) 0.016(2) 0.022(2) 0.0001(19) -0.008(2) 0.008(2)
C20 0.058(4) 0.018(3) 0.039(3) -0.001(2) 0.010(3) 0.006(3)
C21 0.066(5) 0.040(4) 0.040(3) -0.004(3) 0.010(3) 0.018(3)
C22 0.073(5) 0.031(3) 0.036(3) -0.012(3) -0.011(3) 0.025(3)
C23 0.084(5) 0.020(3) 0.037(3) 0.007(2) -0.003(3) 0.015(3)
C24 0.070(5) 0.018(3) 0.025(3) 0.001(2) -0.004(3) 0.009(3)
C25 0.023(3) 0.025(3) 0.028(3) -0.005(2) 0.007(2) 0.006(2)
C26 0.030(3) 0.026(3) 0.035(3) 0.003(2) 0.005(2) 0.008(2)
C27 0.034(4) 0.030(3) 0.049(3) 0.009(3) 0.014(3) 0.014(3)
C28 0.043(4) 0.032(3) 0.057(4) -0.002(3) 0.018(3) 0.019(3)
C29 0.033(4) 0.039(4) 0.043(3) -0.015(3) 0.002(3) 0.011(3)
C30 0.027(3) 0.037(3) 0.036(3) -0.007(2) 0.002(2) 0.011(3)
C31 0.027(3) 0.022(3) 0.016(2) -0.0037(19) 0.000(2) 0.006(2)
C32 0.030(3) 0.035(3) 0.019(2) -0.003(2) 0.004(2) 0.004(3)
C33 0.030(3) 0.058(4) 0.022(3) -0.007(3) -0.005(2) 0.014(3)
C34 0.050(4) 0.043(4) 0.018(3) 0.006(2) 0.008(2) 0.008(3)
C35 0.036(4) 0.059(4) 0.022(3) 0.000(3) 0.013(2) 0.006(3)
C36 0.031(3) 0.040(3) 0.027(3) 0.002(2) 0.010(2) 0.010(3)
C37 0.025(3) 0.018(2) 0.014(2) 0.0012(18) 0.0087(19) 0.003(2)
C38 0.018(3) 0.015(2) 0.019(2) 0.0001(18) -0.0001(18) 0.003(2)
C39 0.019(3) 0.020(3) 0.021(2) 0.0115(19) 0.0007(19) 0.005(2)
C40 0.032(3) 0.029(3) 0.023(3) 0.005(2) 0.002(2) 0.006(3)
C41 0.039(4) 0.035(3) 0.036(3) 0.004(3) 0.001(3) -0.008(3)
C42 0.021(3) 0.052(4) 0.051(4) 0.014(3) 0.006(3) 0.006(3)
C43 0.038(4) 0.043(4) 0.039(3) 0.008(3) 0.017(3) 0.012(3)
C44 0.025(3) 0.033(3) 0.038(3) 0.010(2) 0.008(2) 0.008(3)
C45 0.018(3) 0.024(3) 0.020(2) -0.0010(19) -0.0004(19) 0.009(2)
C46 0.050(4) 0.023(3) 0.033(3) 0.005(2) 0.001(3) 0.015(3)
C47 0.061(5) 0.025(3) 0.051(4) -0.011(3) -0.004(3) 0.023(3)
C48 0.050(4) 0.051(4) 0.048(4) -0.017(3) 0.003(3) 0.025(3)
C49 0.066(5) 0.056(5) 0.047(4) -0.002(3) 0.024(3) 0.023(4)
C50 0.051(4) 0.029(3) 0.042(3) 0.004(3) 0.018(3) 0.016(3)
P4 0.0432(10) 0.0320(9) 0.0335(8) 0.0032(6) 0.0082(7) 0.0049(7)
F41 0.088(3) 0.063(3) 0.081(3) 0.034(2) 0.026(2) 0.039(2)
F42 0.065(3) 0.041(2) 0.049(2) -0.0005(17) 0.0028(18) -0.0074(19)
F43 0.058(3) 0.069(3) 0.053(2) -0.0068(19) 0.0180(18) 0.013(2)
F44 0.102(4) 0.033(2) 0.071(3) 0.0087(19) 0.002(2) 0.020(2)
F45 0.069(3) 0.087(3) 0.043(2) -0.003(2) 0.0025(19) -0.020(2)
F46 0.068(3) 0.062(3) 0.056(2) -0.0003(19) 0.032(2) 0.002(2)

loop_
_atom_type_symbol
_atom_type_description
_atom_type_scat_dispersion_real
_atom_type_scat_dispersion_imag
_atom_type_scat_source
C C 0.0033 0.0016 'International Tables Vol C Tables 4.2.6.8 and 6.1.1.4'
H H 0 0 'International Tables Vol C Tables 4.2.6.8 and 6.1.1.4'
F F 0.0171 0.0103 'International Tables Vol C Tables 4.2.6.8 and 6.1.1.4'
P P 0.1023 0.0942 'International Tables Vol C Tables 4.2.6.8 and 6.1.1.4'
Cl Cl 0.1484 0.1585 'International Tables Vol C Tables 4.2.6.8 and 6.1.1.4'
Fe Fe 0.3463 0.8444 'International Tables Vol C Tables 4.2.6.8 and 6.1.1.4'
Pd Pd -0.9988 1.0072 'International Tables Vol C Tables 4.2.6.8 and 6.1.1.4'

loop_
_geom_angle_atom_site_label_1
_geom_angle_atom_site_label_2
_geom_angle_atom_site_label_3
_geom_angle
_geom_angle_site_symmetry_1
_geom_angle_site_symmetry_3
P3 Pd1 Cl1 89.67(4) . .
P3 Pd1 Cl2 92.42(4) . 2_566
Cl1 Pd1 Cl2 177.05(5) . 2_566
P3 Pd1 Cl2 175.96(5) . .
Cl1 Pd1 Cl2 91.41(4) . .
Cl2 Pd1 Cl2 86.36(4) 2_566 .
Pd1 Cl2 Pd1 93.64(4) 2_566 .
C37 Fe1 C1 91.0(2) . .
C37 Fe1 C2 124.4(2) . .
C1 Fe1 C2 39.3(2) . .
C37 Fe1 C5 92.3(2) . .
C1 Fe1 C5 39.01(18) . .
C2 Fe1 C5 65.17(19) . .
C37 Fe1 C4 126.1(2) . .
C1 Fe1 C4 64.96(19) . .
C2 Fe1 C4 64.41(18) . .
C5 Fe1 C4 38.63(19) . .
C37 Fe1 C3 154.9(2) . .
C1 Fe1 C3 65.0(2) . .
C2 Fe1 C3 38.36(18) . .
C5 Fe1 C3 64.60(19) . .
C4 Fe1 C3 38.17(17) . .
C37 Fe1 P1 88.28(14) . .
C1 Fe1 P1 155.88(14) . .
C2 Fe1 P1 147.27(15) . .
C5 Fe1 P1 116.92(14) . .
C4 Fe1 P1 96.36(13) . .
C3 Fe1 P1 110.38(14) . .
C37 Fe1 P2 81.64(14) . .
C1 Fe1 P2 117.22(14) . .
C2 Fe1 P2 98.94(14) . .
C5 Fe1 P2 155.73(15) . .
C4 Fe1 P2 152.06(14) . .
C3 Fe1 P2 115.05(14) . .
P1 Fe1 P2 86.54(5) . .
C31 P1 C25 103.1(2) . .
C31 P1 C12 105.9(2) . .
C25 P1 C12 104.4(2) . .
C31 P1 Fe1 116.41(18) . .
C25 P1 Fe1 119.57(17) . .
C12 P1 Fe1 106.12(17) . .
C19 P2 C11 106.8(2) . .
C19 P2 C13 101.5(2) . .
C11 P2 C13 101.6(2) . .
C19 P2 Fe1 117.26(18) . .
C11 P2 Fe1 104.11(16) . .
C13 P2 Fe1 123.60(17) . .
C38 P3 C45 107.4(2) . .
C38 P3 C39 104.2(2) . .
C45 P3 C39 110.1(2) . .
C38 P3 Pd1 116.92(15) . .
C45 P3 Pd1 107.10(16) . .
C39 P3 Pd1 110.95(14) . .
C5 C1 C2 108.2(5) . .
C5 C1 C6 124.8(5) . .
C2 C1 C6 126.8(5) . .
C5 C1 Fe1 71.9(3) . .
C2 C1 Fe1 71.5(3) . .
C6 C1 Fe1 126.1(4) . .
C3 C2 C1 108.0(4) . .
C3 C2 C7 124.7(5) . .
C1 C2 C7 126.3(5) . .
C3 C2 Fe1 72.3(3) . .
C1 C2 Fe1 69.1(3) . .
C7 C2 Fe1 133.4(4) . .
C2 C3 C4 108.0(4) . .
C2 C3 C8 126.0(4) . .
C4 C3 C8 124.7(4) . .
C2 C3 Fe1 69.3(3) . .
C4 C3 Fe1 70.8(3) . .
C8 C3 Fe1 135.6(4) . .
C3 C4 C5 108.1(4) . .
C3 C4 C9 125.7(5) . .
C5 C4 C9 125.4(5) . .
C3 C4 Fe1 71.0(3) . .
C5 C4 Fe1 69.5(3) . .
C9 C4 Fe1 132.8(3) . .
C1 C5 C4 107.7(4) . .
C1 C5 C10 126.4(5) . .
C4 C5 C10 125.6(5) . .
C1 C5 Fe1 69.1(3) . .
C4 C5 Fe1 71.9(3) . .
C10 C5 Fe1 129.5(3) . .
C1 C6 H6A 109.5 . .
C1 C6 H6B 109.5 . .
H6A C6 H6B 109.5 . .
C1 C6 H6C 109.5 . .
H6A C6 H6C 109.5 . .
H6B C6 H6C 109.5 . .
C2 C7 H7A 109.5 . .
C2 C7 H7B 109.5 . .
H7A C7 H7B 109.5 . .
C2 C7 H7C 109.5 . .
H7A C7 H7C 109.5 . .
H7B C7 H7C 109.5 . .
C3 C8 H8A 109.5 . .
C3 C8 H8B 109.5 . .
H8A C8 H8B 109.5 . .
C3 C8 H8C 109.5 . .
H8A C8 H8C 109.5 . .
H8B C8 H8C 109.5 . .
C4 C9 H9A 109.5 . .
C4 C9 H9B 109.5 . .
H9A C9 H9B 109.5 . .
C4 C9 H9C 109.5 . .
H9A C9 H9C 109.5 . .
H9B C9 H9C 109.5 . .
C5 C10 H10A 109.5 . .
C5 C10 H10B 109.5 . .
H10A C10 H10B 109.5 . .
C5 C10 H10C 109.5 . .
H10A C10 H10C 109.5 . .
H10B C10 H10C 109.5 . .
C12 C11 P2 107.5(3) . .
C12 C11 H11A 110.2 . .
P2 C11 H11A 110.2 . .
C12 C11 H11B 110.2 . .
P2 C11 H11B 110.2 . .
H11A C11 H11B 108.5 . .
C11 C12 P1 110.2(4) . .
C11 C12 H12A 109.6 . .
P1 C12 H12A 109.6 . .
C11 C12 H12B 109.6 . .
P1 C12 H12B 109.6 . .
H12A C12 H12B 108.1 . .
C18 C13 C14 119.2(5) . .
C18 C13 P2 119.9(4) . .
C14 C13 P2 120.9(4) . .
C13 C14 C15 120.3(5) . .
C13 C14 H14 119.9 . .
C15 C14 H14 119.9 . .
C16 C15 C14 119.4(5) . .
C16 C15 H15 120.3 . .
C14 C15 H15 120.3 . .
C15 C16 C17 120.4(5) . .
C15 C16 H16 119.8 . .
C17 C16 H16 119.8 . .
C16 C17 C18 120.2(6) . .
C16 C17 H17 119.9 . .
C18 C17 H17 119.9 . .
C13 C18 C17 120.6(5) . .
C13 C18 H18 119.7 . .
C17 C18 H18 119.7 . .
C24 C19 C20 118.8(5) . .
C24 C19 P2 121.7(4) . .
C20 C19 P2 119.5(4) . .
C21 C20 C19 120.8(5) . .
C21 C20 H20 119.6 . .
C19 C20 H20 119.6 . .
C22 C21 C20 120.0(6) . .
C22 C21 H21 120 . .
C20 C21 H21 120 . .
C23 C22 C21 119.9(6) . .
C23 C22 H22 120 . .
C21 C22 H22 120 . .
C22 C23 C24 120.7(5) . .
C22 C23 H23 119.7 . .
C24 C23 H23 119.7 . .
C19 C24 C23 119.7(5) . .
C19 C24 H24 120.1 . .
C23 C24 H24 120.1 . .
C26 C25 C30 118.8(5) . .
C26 C25 P1 119.4(4) . .
C30 C25 P1 121.7(4) . .
C25 C26 C27 120.9(5) . .
C25 C26 H26 119.6 . .
C27 C26 H26 119.6 . .
C28 C27 C26 119.2(5) . .
C28 C27 H27 120.4 . .
C26 C27 H27 120.4 . .
C29 C28 C27 121.2(6) . .
C29 C28 H28 119.4 . .
C27 C28 H28 119.4 . .
C28 C29 C30 120.5(5) . .
C28 C29 H29 119.7 . .
C30 C29 H29 119.7 . .
C25 C30 C29 119.4(5) . .
C25 C30 H30 120.3 . .
C29 C30 H30 120.3 . .
C32 C31 C36 118.6(5) . .
C32 C31 P1 120.8(4) . .
C36 C31 P1 120.5(4) . .
C33 C32 C31 121.0(5) . .
C33 C32 H32 119.5 . .
C31 C32 H32 119.5 . .
C34 C33 C32 120.0(5) . .
C34 C33 H33 120 . .
C32 C33 H33 120 . .
C35 C34 C33 119.7(5) . .
C35 C34 H34 120.2 . .
C33 C34 H34 120.2 . .
C34 C35 C36 120.1(5) . .
C34 C35 H35 120 . .
C36 C35 H35 120 . .
C35 C36 C31 120.6(5) . .
C35 C36 H36 119.7 . .
C31 C36 H36 119.7 . .
C38 C37 Fe1 177.1(4) . .
C37 C38 P3 171.4(5) . .
C40 C39 C44 120.5(5) . .
C40 C39 P3 124.2(4) . .
C44 C39 P3 115.2(4) . .
C41 C40 C39 119.0(5) . .
C41 C40 H40 120.5 . .
C39 C40 H40 120.5 . .
C42 C41 C40 121.0(5) . .
C42 C41 H41 119.5 . .
C40 C41 H41 119.5 . .
C41 C42 C43 120.0(6) . .
C41 C42 H42 120 . .
C43 C42 H42 120 . .
C44 C43 C42 120.3(6) . .
C44 C43 H43 119.8 . .
C42 C43 H43 119.8 . .
C43 C44 C39 119.3(5) . .
C43 C44 H44 120.3 . .
C39 C44 H44 120.3 . .
C50 C45 C46 118.8(5) . .
C50 C45 P3 120.4(4) . .
C46 C45 P3 120.5(4) . .
C47 C46 C45 120.1(5) . .
C47 C46 H46 119.9 . .
C45 C46 H46 119.9 . .
C48 C47 C46 121.1(6) . .
C48 C47 H47 119.4 . .
C46 C47 H47 119.4 . .
C47 C48 C49 119.0(6) . .
C47 C48 H48 120.5 . .
C49 C48 H48 120.5 . .
C48 C49 C50 120.1(6) . .
C48 C49 H49 119.9 . .
C50 C49 H49 119.9 . .
C45 C50 C49 120.7(6) . .
C45 C50 H50 119.6 . .
C49 C50 H50 119.6 . .
F41 P4 F43 89.6(2) . .
F41 P4 F44 178.9(3) . .
F43 P4 F44 91.2(2) . .
F41 P4 F45 90.2(3) . .
F43 P4 F45 89.8(2) . .
F44 P4 F45 89.1(2) . .
F41 P4 F42 90.5(2) . .
F43 P4 F42 90.5(2) . .
F44 P4 F42 90.2(2) . .
F45 P4 F42 179.3(2) . .
F41 P4 F46 90.2(2) . .
F43 P4 F46 179.8(3) . .
F44 P4 F46 88.9(2) . .
F45 P4 F46 90.4(2) . .
F42 P4 F46 89.3(2) . .

loop_
_geom_bond_atom_site_label_1
_geom_bond_atom_site_label_2
_geom_bond_distance
_geom_bond_site_symmetry_2
Pd1 P3 2.2191(12) .
Pd1 Cl1 2.2798(13) .
Pd1 Cl2 2.3323(12) 2_566
Pd1 Cl2 2.4256(12) .
Cl2 Pd1 2.3322(12) 2_566
Fe1 C37 1.893(5) .
Fe1 C1 2.119(5) .
Fe1 C2 2.151(5) .
Fe1 C5 2.156(5) .
Fe1 C4 2.188(5) .
Fe1 C3 2.190(5) .
Fe1 P1 2.2883(15) .
Fe1 P2 2.3057(14) .
P1 C31 1.830(5) .
P1 C25 1.835(5) .
P1 C12 1.848(5) .
P2 C19 1.822(5) .
P2 C11 1.843(5) .
P2 C13 1.843(5) .
P3 C38 1.732(5) .
P3 C45 1.809(5) .
P3 C39 1.820(5) .
C1 C5 1.428(7) .
C1 C2 1.436(7) .
C1 C6 1.508(7) .
C2 C3 1.427(7) .
C2 C7 1.493(6) .
C3 C4 1.432(6) .
C3 C8 1.498(7) .
C4 C5 1.437(7) .
C4 C9 1.497(7) .
C5 C10 1.493(7) .
C6 H6A 0.98 .
C6 H6B 0.98 .
C6 H6C 0.98 .
C7 H7A 0.98 .
C7 H7B 0.98 .
C7 H7C 0.98 .
C8 H8A 0.98 .
C8 H8B 0.98 .
C8 H8C 0.98 .
C9 H9A 0.98 .
C9 H9B 0.98 .
C9 H9C 0.98 .
C10 H10A 0.98 .
C10 H10B 0.98 .
C10 H10C 0.98 .
C11 C12 1.516(7) .
C11 H11A 0.99 .
C11 H11B 0.99 .
C12 H12A 0.99 .
C12 H12B 0.99 .
C13 C18 1.382(7) .
C13 C14 1.390(7) .
C14 C15 1.405(7) .
C14 H14 0.95 .
C15 C16 1.373(9) .
C15 H15 0.95 .
C16 C17 1.383(8) .
C16 H16 0.95 .
C17 C18 1.383(8) .
C17 H17 0.95 .
C18 H18 0.95 .
C19 C24 1.388(7) .
C19 C20 1.391(7) .
C20 C21 1.391(8) .
C20 H20 0.95 .
C21 C22 1.374(8) .
C21 H21 0.95 .
C22 C23 1.372(9) .
C22 H22 0.95 .
C23 C24 1.402(8) .
C23 H23 0.95 .
C24 H24 0.95 .
C25 C26 1.392(7) .
C25 C30 1.399(7) .
C26 C27 1.395(7) .
C26 H26 0.95 .
C27 C28 1.373(8) .
C27 H27 0.95 .
C28 C29 1.359(8) .
C28 H28 0.95 .
C29 C30 1.401(8) .
C29 H29 0.95 .
C30 H30 0.95 .
C31 C32 1.389(7) .
C31 C36 1.394(7) .
C32 C33 1.387(7) .
C32 H32 0.95 .
C33 C34 1.387(8) .
C33 H33 0.95 .
C34 C35 1.386(8) .
C34 H34 0.95 .
C35 C36 1.393(7) .
C35 H35 0.95 .
C36 H36 0.95 .
C37 C38 1.223(6) .
C39 C40 1.394(7) .
C39 C44 1.397(7) .
C40 C41 1.385(8) .
C40 H40 0.95 .
C41 C42 1.376(8) .
C41 H41 0.95 .
C42 C43 1.386(8) .
C42 H42 0.95 .
C43 C44 1.385(8) .
C43 H43 0.95 .
C44 H44 0.95 .
C45 C50 1.385(7) .
C45 C46 1.387(7) .
C46 C47 1.386(8) .
C46 H46 0.95 .
C47 C48 1.377(9) .
C47 H47 0.95 .
C48 C49 1.385(9) .
C48 H48 0.95 .
C49 C50 1.392(8) .
C49 H49 0.95 .
C50 H50 0.95 .
P4 F41 1.581(4) .
P4 F43 1.582(4) .
P4 F44 1.589(4) .
P4 F45 1.594(4) .
P4 F42 1.595(4) .
P4 F46 1.602(4) .

loop_
_geom_torsion_atom_site_label_1
_geom_torsion_atom_site_label_2
_geom_torsion_atom_site_label_3
_geom_torsion_atom_site_label_4
_geom_torsion
_geom_torsion_site_symmetry_1
_geom_torsion_site_symmetry_4
Cl1 Pd1 Cl2 Pd1 178.07(6) . 2_566
Cl2 Pd1 Cl2 Pd1 0 2_566 2_566
C37 Fe1 P1 C31 -32.1(2) . .
C1 Fe1 P1 C31 56.6(4) . .
C2 Fe1 P1 C31 145.0(3) . .
C5 Fe1 P1 C31 59.7(2) . .
C4 Fe1 P1 C31 94.1(2) . .
C3 Fe1 P1 C31 130.8(2) . .
P2 Fe1 P1 C31 -113.78(18) . .
C37 Fe1 P1 C25 -157.0(2) . .
C1 Fe1 P1 C25 -68.4(4) . .
C2 Fe1 P1 C25 20.1(3) . .
C5 Fe1 P1 C25 -65.3(2) . .
C4 Fe1 P1 C25 -30.9(2) . .
C3 Fe1 P1 C25 5.8(2) . .
P2 Fe1 P1 C25 121.2(2) . .
C37 Fe1 P1 C12 85.5(2) . .
C1 Fe1 P1 C12 174.1(4) . .
C2 Fe1 P1 C12 -97.4(3) . .
C5 Fe1 P1 C12 177.2(2) . .
C4 Fe1 P1 C12 -148.3(2) . .
C3 Fe1 P1 C12 -111.7(2) . .
P2 Fe1 P1 C12 3.76(18) . .
C37 Fe1 P2 C19 50.2(2) . .
C1 Fe1 P2 C19 -36.6(2) . .
C2 Fe1 P2 C19 -73.5(2) . .
C5 Fe1 P2 C19 -26.8(4) . .
C4 Fe1 P2 C19 -124.0(3) . .
C3 Fe1 P2 C19 -110.1(2) . .
P1 Fe1 P2 C19 138.98(18) . .
C37 Fe1 P2 C11 -67.5(2) . .
C1 Fe1 P2 C11 -154.3(2) . .
C2 Fe1 P2 C11 168.8(2) . .
C5 Fe1 P2 C11 -144.5(4) . .
C4 Fe1 P2 C11 118.3(3) . .
C3 Fe1 P2 C11 132.2(2) . .
P1 Fe1 P2 C11 21.25(18) . .
C37 Fe1 P2 C13 177.9(2) . .
C1 Fe1 P2 C13 91.0(3) . .
C2 Fe1 P2 C13 54.2(3) . .
C5 Fe1 P2 C13 100.9(4) . .
C4 Fe1 P2 C13 3.7(4) . .
C3 Fe1 P2 C13 17.5(3) . .
P1 Fe1 P2 C13 -93.4(2) . .
Cl1 Pd1 P3 C38 33.6(2) . .
Cl2 Pd1 P3 C38 -148.5(2) 2_566 .
Cl1 Pd1 P3 C45 -86.93(18) . .
Cl2 Pd1 P3 C45 90.99(18) 2_566 .
Cl1 Pd1 P3 C39 152.85(18) . .
Cl2 Pd1 P3 C39 -29.23(18) 2_566 .
C37 Fe1 C1 C5 92.5(3) . .
C2 Fe1 C1 C5 -117.0(4) . .
C4 Fe1 C1 C5 -37.5(3) . .
C3 Fe1 C1 C5 -79.8(3) . .
P1 Fe1 C1 C5 4.4(5) . .
P2 Fe1 C1 C5 173.6(2) . .
C37 Fe1 C1 C2 -150.5(3) . .
C5 Fe1 C1 C2 117.0(4) . .
C4 Fe1 C1 C2 79.5(3) . .
C3 Fe1 C1 C2 37.2(3) . .
P1 Fe1 C1 C2 121.4(4) . .
P2 Fe1 C1 C2 -69.4(3) . .
C37 Fe1 C1 C6 -27.9(4) . .
C2 Fe1 C1 C6 122.6(6) . .
C5 Fe1 C1 C6 -120.4(6) . .
C4 Fe1 C1 C6 -157.9(5) . .
C3 Fe1 C1 C6 159.8(5) . .
P1 Fe1 C1 C6 -116.0(4) . .
P2 Fe1 C1 C6 53.2(5) . .
C5 C1 C2 C3 0.8(6) . .
C6 C1 C2 C3 176.1(5) . .
Fe1 C1 C2 C3 -62.2(3) . .
C5 C1 C2 C7 -167.8(5) . .
C6 C1 C2 C7 7.5(8) . .
Fe1 C1 C2 C7 129.2(5) . .
C5 C1 C2 Fe1 63.0(3) . .
C6 C1 C2 Fe1 -121.7(5) . .
C37 Fe1 C2 C3 154.6(3) . .
C1 Fe1 C2 C3 117.9(4) . .
C5 Fe1 C2 C3 79.8(3) . .
C4 Fe1 C2 C3 36.9(3) . .
P1 Fe1 C2 C3 -21.9(5) . .
P2 Fe1 C2 C3 -119.5(3) . .
C37 Fe1 C2 C1 36.6(4) . .
C5 Fe1 C2 C1 -38.1(3) . .
C4 Fe1 C2 C1 -81.0(3) . .
C3 Fe1 C2 C1 -117.9(4) . .
P1 Fe1 C2 C1 -139.8(3) . .
P2 Fe1 C2 C1 122.6(3) . .
C37 Fe1 C2 C7 -84.1(6) . .
C1 Fe1 C2 C7 -120.7(6) . .
C5 Fe1 C2 C7 -158.9(6) . .
C4 Fe1 C2 C7 158.3(6) . .
C3 Fe1 C2 C7 121.3(7) . .
P1 Fe1 C2 C7 99.5(5) . .
P2 Fe1 C2 C7 1.9(5) . .
C1 C2 C3 C4 -0.3(6) . .
C7 C2 C3 C4 168.5(5) . .
Fe1 C2 C3 C4 -60.6(3) . .
C1 C2 C3 C8 -167.8(5) . .
C7 C2 C3 C8 1.0(8) . .
Fe1 C2 C3 C8 132.0(5) . .
C1 C2 C3 Fe1 60.2(3) . .
C7 C2 C3 Fe1 -131.0(5) . .
C37 Fe1 C3 C2 -56.6(5) . .
C1 Fe1 C3 C2 -38.1(3) . .
C5 Fe1 C3 C2 -81.4(3) . .
C4 Fe1 C3 C2 -118.8(4) . .
P1 Fe1 C3 C2 167.6(3) . .
P2 Fe1 C3 C2 71.7(3) . .
C37 Fe1 C3 C4 62.2(5) . .
C1 Fe1 C3 C4 80.6(3) . .
C2 Fe1 C3 C4 118.8(4) . .
C5 Fe1 C3 C4 37.3(3) . .
P1 Fe1 C3 C4 -73.7(3) . .
P2 Fe1 C3 C4 -169.5(2) . .
C37 Fe1 C3 C8 -177.4(4) . .
C1 Fe1 C3 C8 -159.0(5) . .
C2 Fe1 C3 C8 -120.9(6) . .
C5 Fe1 C3 C8 157.7(5) . .
C4 Fe1 C3 C8 120.4(6) . .
P1 Fe1 C3 C8 46.7(5) . .
P2 Fe1 C3 C8 -49.2(5) . .
C2 C3 C4 C5 -0.2(5) . .
C8 C3 C4 C5 167.4(5) . .
Fe1 C3 C4 C5 -59.8(3) . .
C2 C3 C4 C9 -170.7(5) . .
C8 C3 C4 C9 -3.1(8) . .
Fe1 C3 C4 C9 129.7(5) . .
C2 C3 C4 Fe1 59.6(3) . .
C8 C3 C4 Fe1 -132.8(5) . .
C37 Fe1 C4 C3 -152.3(3) . .
C1 Fe1 C4 C3 -80.8(3) . .
C2 Fe1 C4 C3 -37.1(3) . .
C5 Fe1 C4 C3 -118.7(4) . .
P1 Fe1 C4 C3 115.2(3) . .
P2 Fe1 C4 C3 20.6(5) . .
C37 Fe1 C4 C5 -33.7(3) . .
C1 Fe1 C4 C5 37.9(3) . .
C2 Fe1 C4 C5 81.6(3) . .
C3 Fe1 C4 C5 118.7(4) . .
P1 Fe1 C4 C5 -126.2(3) . .
P2 Fe1 C4 C5 139.2(3) . .
C37 Fe1 C4 C9 86.1(5) . .
C1 Fe1 C4 C9 157.7(6) . .
C2 Fe1 C4 C9 -158.6(6) . .
C5 Fe1 C4 C9 119.8(6) . .
C3 Fe1 C4 C9 -121.5(6) . .
P1 Fe1 C4 C9 -6.4(5) . .
P2 Fe1 C4 C9 -101.0(5) . .
C2 C1 C5 C4 -0.9(5) . .
C6 C1 C5 C4 -176.3(5) . .
Fe1 C1 C5 C4 61.9(3) . .
C2 C1 C5 C10 172.9(5) . .
C6 C1 C5 C10 -2.5(8) . .
Fe1 C1 C5 C10 -124.3(5) . .
C2 C1 C5 Fe1 -62.8(3) . .
C6 C1 C5 Fe1 121.8(5) . .
C3 C4 C5 C1 0.7(5) . .
C9 C4 C5 C1 171.2(4) . .
Fe1 C4 C5 C1 -60.1(3) . .
C3 C4 C5 C10 -173.2(5) . .
C9 C4 C5 C10 -2.6(8) . .
Fe1 C4 C5 C10 126.0(5) . .
C3 C4 C5 Fe1 60.8(3) . .
C9 C4 C5 Fe1 -128.7(5) . .
C37 Fe1 C5 C1 -88.7(3) . .
C2 Fe1 C5 C1 38.4(3) . .
C4 Fe1 C5 C1 117.9(4) . .
C3 Fe1 C5 C1 81.0(3) . .
P1 Fe1 C5 C1 -178.0(2) . .
P2 Fe1 C5 C1 -14.0(5) . .
C37 Fe1 C5 C4 153.4(3) . .
C1 Fe1 C5 C4 -117.9(4) . .
C2 Fe1 C5 C4 -79.4(3) . .
C3 Fe1 C5 C4 -36.9(3) . .
P1 Fe1 C5 C4 64.1(3) . .
P2 Fe1 C5 C4 -131.9(3) . .
C37 Fe1 C5 C10 31.8(5) . .
C1 Fe1 C5 C10 120.5(6) . .
C2 Fe1 C5 C10 158.9(6) . .
C4 Fe1 C5 C10 -121.6(6) . .
C3 Fe1 C5 C10 -158.5(6) . .
P1 Fe1 C5 C10 -57.5(5) . .
P2 Fe1 C5 C10 106.5(5) . .
C19 P2 C11 C12 -173.2(3) . .
C13 P2 C11 C12 80.9(4) . .
Fe1 P2 C11 C12 -48.5(3) . .
P2 C11 C12 P1 54.7(4) . .
C31 P1 C12 C11 89.1(4) . .
C25 P1 C12 C11 -162.4(3) . .
Fe1 P1 C12 C11 -35.2(4) . .
C19 P2 C13 C18 -36.6(5) . .
C11 P2 C13 C18 73.5(5) . .
Fe1 P2 C13 C18 -170.7(4) . .
C19 P2 C13 C14 146.8(4) . .
C11 P2 C13 C14 -103.1(5) . .
Fe1 P2 C13 C14 12.7(5) . .
C18 C13 C14 C15 -0.6(8) . .
P2 C13 C14 C15 176.0(4) . .
C13 C14 C15 C16 1.1(8) . .
C14 C15 C16 C17 -0.7(9) . .
C15 C16 C17 C18 -0.1(10) . .
C14 C13 C18 C17 -0.2(9) . .
P2 C13 C18 C17 -176.8(5) . .
C16 C17 C18 C13 0.5(10) . .
C11 P2 C19 C24 9.5(5) . .
C13 P2 C19 C24 115.5(4) . .
Fe1 P2 C19 C24 -106.8(4) . .
C11 P2 C19 C20 -170.8(4) . .
C13 P2 C19 C20 -64.7(5) . .
Fe1 P2 C19 C20 73.0(5) . .
C24 C19 C20 C21 1.5(9) . .
P2 C19 C20 C21 -178.2(5) . .
C19 C20 C21 C22 -0.4(10) . .
C20 C21 C22 C23 -1.4(10) . .
C21 C22 C23 C24 2.1(10) . .
C20 C19 C24 C23 -0.8(8) . .
P2 C19 C24 C23 179.0(5) . .
C22 C23 C24 C19 -1.0(10) . .
C31 P1 C25 C26 168.4(4) . .
C12 P1 C25 C26 57.9(5) . .
Fe1 P1 C25 C26 -60.5(5) . .
C31 P1 C25 C30 -16.3(5) . .
C12 P1 C25 C30 -126.9(4) . .
Fe1 P1 C25 C30 114.8(4) . .
C30 C25 C26 C27 -2.1(8) . .
P1 C25 C26 C27 173.3(4) . .
C25 C26 C27 C28 0.1(9) . .
C26 C27 C28 C29 2.2(9) . .
C27 C28 C29 C30 -2.4(10) . .
C26 C25 C30 C29 1.9(8) . .
P1 C25 C30 C29 -173.4(4) . .
C28 C29 C30 C25 0.3(9) . .
C25 P1 C31 C32 103.6(4) . .
C12 P1 C31 C32 -147.0(4) . .
Fe1 P1 C31 C32 -29.3(5) . .
C25 P1 C31 C36 -73.8(5) . .
C12 P1 C31 C36 35.5(5) . .
Fe1 P1 C31 C36 153.2(4) . .
C36 C31 C32 C33 -0.5(8) . .
P1 C31 C32 C33 -178.0(4) . .
C31 C32 C33 C34 -1.5(8) . .
C32 C33 C34 C35 1.8(9) . .
C33 C34 C35 C36 -0.2(9) . .
C34 C35 C36 C31 -1.8(9) . .
C32 C31 C36 C35 2.1(8) . .
P1 C31 C36 C35 179.6(4) . .
C38 P3 C39 C40 -111.5(4) . .
C45 P3 C39 C40 3.5(5) . .
Pd1 P3 C39 C40 121.9(4) . .
C38 P3 C39 C44 64.8(4) . .
C45 P3 C39 C44 179.8(4) . .
Pd1 P3 C39 C44 -61.8(4) . .
C44 C39 C40 C41 -1.3(7) . .
P3 C39 C40 C41 174.8(4) . .
C39 C40 C41 C42 0.1(8) . .
C40 C41 C42 C43 1.4(9) . .
C41 C42 C43 C44 -1.6(9) . .
C42 C43 C44 C39 0.4(8) . .
C40 C39 C44 C43 1.0(7) . .
P3 C39 C44 C43 -175.4(4) . .
C38 P3 C45 C50 -8.3(5) . .
C39 P3 C45 C50 -121.1(4) . .
Pd1 P3 C45 C50 118.1(4) . .
C38 P3 C45 C46 177.2(4) . .
C39 P3 C45 C46 64.3(5) . .
Pd1 P3 C45 C46 -56.4(5) . .
C50 C45 C46 C47 -0.2(8) . .
P3 C45 C46 C47 174.4(5) . .
C45 C46 C47 C48 -0.9(9) . .
C46 C47 C48 C49 1.1(10) . .
C47 C48 C49 C50 -0.2(10) . .
C46 C45 C50 C49 1.1(9) . .
P3 C45 C50 C49 -173.5(5) . .
C48 C49 C50 C45 -0.9(10) . .
